data_7035327
loop_
_publ_author_name
'Str\^imb, Gabriela'
'P\"ollnitz, Alp\'ar'
'Ra\,t, Ciprian I'
'Silvestru, Cristian'

_publ_section_title
;
 A general route to monoorganopnicogen(iii) (M = Sb, Bi) compounds with a
 pincer (N,C,N) group and oxo ligands.
;
_journal_issue 21
_journal_name_full 'Dalton transactions (Cambridge, England : 2003)'
_journal_page_first 9927
_journal_page_last 9942
_journal_paper_doi 10.1039/c5dt00603a
_journal_volume 44
_journal_year 2015
_chemical_formula_moiety 'C20 H29 N4 O4 Sb, H2 O'
_chemical_formula_sum 'C20 H31 N4 O5 Sb'
_chemical_formula_weight 529.24
_chemical_name_systematic
;
 ?
;
_space_group_IT_number 14
_symmetry_cell_setting monoclinic
_symmetry_Int_Tables_number 14
_symmetry_space_group_name_Hall '-P 2ybc'
_symmetry_space_group_name_H-M 'P 1 21/c 1'
_atom_sites_solution_hydrogens mixed
_audit_conform_dict_location ftp://ftp.iucr.org/pub/cif_core.dic
_audit_conform_dict_name cif_core.dic
_audit_conform_dict_version 2.4.3
_audit_creation_date 2014-08-20T08:36:53-00:00
_audit_creation_method 'WinGX routine CIF_UPDATE'
_audit_update_record
;
2014-12-31 deposited with the CCDC.
2015-04-20 downloaded from the CCDC.
;
_cell_angle_alpha 90
_cell_angle_beta 105.629(4)
_cell_angle_gamma 90
_cell_formula_units_Z 4
_cell_length_a 9.0558(19)
_cell_length_b 17.283(4)
_cell_length_c 16.433(3)
_cell_measurement_reflns_used 3800
_cell_measurement_temperature 297(2)
_cell_measurement_theta_max 21.13
_cell_measurement_theta_min 2.34
_cell_measurement_wavelength 0.71073
_cell_volume 2476.9(9)
_computing_cell_refinement 'Bruker SMART'
_computing_data_collection 'Bruker SMART'
_computing_data_reduction 'Bruker SAINT'
_computing_molecular_graphics 'Bruker SHELXTL'
_computing_publication_material 'Bruker SHELXTL'
_computing_structure_refinement 'SHELXL-2013 (Sheldrick, 2013)'
_computing_structure_solution 'Bruker SHELXTL'
_diffrn_ambient_temperature 297(2)
_diffrn_measured_fraction_theta_full 1
_diffrn_measured_fraction_theta_max 1
_diffrn_radiation_probe x-ray
_diffrn_radiation_type MoK\a
_diffrn_radiation_wavelength 0.71073
_diffrn_reflns_av_R_equivalents 0.0763
_diffrn_reflns_Laue_measured_fraction_full 1
_diffrn_reflns_Laue_measured_fraction_max 1
_diffrn_reflns_limit_h_max 10
_diffrn_reflns_limit_h_min -10
_diffrn_reflns_limit_k_max 20
_diffrn_reflns_limit_k_min -20
_diffrn_reflns_limit_l_max 19
_diffrn_reflns_limit_l_min -19
_diffrn_reflns_number 23884
_diffrn_reflns_point_group_measured_fraction_full 1
_diffrn_reflns_point_group_measured_fraction_max 1
_diffrn_reflns_theta_full 25.242
_diffrn_reflns_theta_max 25.5
_diffrn_reflns_theta_min 1.745
_exptl_absorpt_coefficient_mu 1.148
_exptl_absorpt_correction_type none
_exptl_crystal_colour colourless
_exptl_crystal_density_diffrn 1.419
_exptl_crystal_density_method 'not measured'
_exptl_crystal_description block
_exptl_crystal_F_000 1080
_exptl_crystal_size_max 0.36
_exptl_crystal_size_mid 0.28
_exptl_crystal_size_min 0.25
_refine_diff_density_max 0.841
_refine_diff_density_min -0.561
_refine_diff_density_rms 0.085
_refine_ls_extinction_method none
_refine_ls_goodness_of_fit_ref 1.049
_refine_ls_hydrogen_treatment mixed
_refine_ls_matrix_type full
_refine_ls_number_constraints 0
_refine_ls_number_parameters 281
_refine_ls_number_reflns 4590
_refine_ls_number_restraints 3
_refine_ls_restrained_S_all 1.049
_refine_ls_R_factor_all 0.0564
_refine_ls_R_factor_gt 0.0426
_refine_ls_shift/su_max 0.001
_refine_ls_shift/su_mean 0
_refine_ls_structure_factor_coef Fsqd
_refine_ls_weighting_details 'w=1/[\s^2^(Fo^2^)+(0.0378P)^2^+0.6313P] where P=(Fo^2^+2Fc^2^)/3'
_refine_ls_weighting_scheme calc
_refine_ls_wR_factor_gt 0.0917
_refine_ls_wR_factor_ref 0.0973
_reflns_number_gt 3793
_reflns_number_total 4590
_reflns_threshold_expression 'I > 2\s(I)'
_cod_data_source_file c5dt00603a2.cif
_cod_data_source_block shelx
_cod_original_cell_volume 2476.7(9)
_cod_original_sg_symbol_H-M 'P 21/c'
_cod_database_code 7035327
_shelx_estimated_absorpt_t_min 0.683
_shelx_estimated_absorpt_t_max 0.762
_shelxl_version_number 2013-3

loop_
_platon_squeeze_void_nr
_platon_squeeze_void_average_x
_platon_squeeze_void_average_y
_platon_squeeze_void_average_z
_platon_squeeze_void_volume
_platon_squeeze_void_count_electrons
_platon_squeeze_void_content
1 0.162 0.902 0.402 56 14 ' '
2 0.162 0.598 0.902 56 14 ' '
3 0.838 0.402 0.098 56 14 ' '
4 0.838 0.098 0.598 56 14 ' '

_platon_squeeze_details
;
(replace by semicolon in column 1 when used as .sqf)
TITL 107ale in P2(1)/c
CELL    9.0558   17.2830   16.4330     90.00    105.63     90.00
SPGR P21/c
C101 0.868 0.506 0.154 !       3.27 eA-3
C102 0.175 0.647 0.931 !       2.90 eA-3
C103 0.880 0.064 0.590 !       1.93 eA-3
Q104 0.680 0.113 0.760 !       0.92 eA-3
Q105 0.464 0.921 0.235 !       0.92 eA-3
Q106 0.441 0.514 0.749 !       0.90 eA-3
Q107 0.295 0.526 0.730 !       0.86 eA-3
Q108 0.431 0.891 0.253 !       0.74 eA-3
Q109 0.632 0.315 0.771 !       0.63 eA-3
Q110 0.939 0.253 0.262 !       0.57 eA-3
Q111 0.375 0.903 0.275 !       0.56 eA-3
Q112 0.181 0.974 0.221 !       0.53 eA-3
Q113 0.243 0.375 0.981 !       0.51 eA-3
(replace by semicolon in column 1 when used as .sqf)
;

loop_
_symmetry_equiv_pos_as_xyz
'x, y, z'
'-x, y+1/2, -z+1/2'
'-x, -y, -z'
'x, -y-1/2, z-1/2'

loop_
_atom_site_label
_atom_site_type_symbol
_atom_site_fract_x
_atom_site_fract_y
_atom_site_fract_z
_atom_site_U_iso_or_equiv
_atom_site_adp_type
_atom_site_occupancy
_atom_site_calc_flag
C1 C 0.4851(5) 0.4327(2) 0.3484(3) 0.0391(10) Uani 1 d
C2 C 0.5426(5) 0.4024(2) 0.4299(3) 0.0418(10) Uani 1 d
C3 C 0.4485(6) 0.4017(3) 0.4846(3) 0.0539(12) Uani 1 d
H3 H 0.4853 0.3818 0.5389 0.065 Uiso 1 calc
C4 C 0.3009(6) 0.4305(3) 0.4586(4) 0.0626(15) Uani 1 d
H4 H 0.2402 0.4315 0.4961 0.075 Uiso 1 calc
C5 C 0.2425(6) 0.4579(3) 0.3764(3) 0.0556(13) Uani 1 d
H5 H 0.1419 0.4755 0.3588 0.067 Uiso 1 calc
C6 C 0.3330(5) 0.4593(2) 0.3210(3) 0.0423(10) Uani 1 d
C7 C 0.7042(5) 0.3707(2) 0.4558(3) 0.0479(11) Uani 1 d
H7A H 0.775 0.4117 0.4808 0.057 Uiso 1 calc
H7B H 0.7114 0.3306 0.498 0.057 Uiso 1 calc
C8 C 0.6728(5) 0.2624(2) 0.3562(3) 0.0434(10) Uani 1 d
H8A H 0.5623 0.2687 0.3411 0.052 Uiso 1 calc
H8B H 0.7013 0.2266 0.4033 0.052 Uiso 1 calc
C9 C 0.7198(5) 0.2293(2) 0.2818(3) 0.0449(10) Uani 1 d
H9A H 0.6712 0.1793 0.2671 0.054 Uiso 1 calc
H9B H 0.6846 0.2633 0.2335 0.054 Uiso 1 calc
C10 C 0.9162(5) 0.3287(2) 0.4010(3) 0.0484(11) Uani 1 d
H10A H 0.9513 0.2942 0.449 0.058 Uiso 1 calc
H10B H 0.9657 0.3784 0.416 0.058 Uiso 1 calc
C11 C 0.9610(5) 0.2958(3) 0.3257(3) 0.0529(12) Uani 1 d
H11A H 0.9309 0.3316 0.2786 0.063 Uiso 1 calc
H11B H 1.0715 0.2896 0.3397 0.063 Uiso 1 calc
C12 C 0.9305(6) 0.1891(3) 0.2269(3) 0.0767(16) Uani 1 d
H12A H 0.9018 0.2253 0.1809 0.115 Uiso 1 calc
H12B H 0.8788 0.1408 0.2102 0.115 Uiso 1 calc
H12C H 1.0393 0.181 0.2415 0.115 Uiso 1 calc
C13 C 0.2713(5) 0.4849(2) 0.2305(3) 0.0449(10) Uani 1 d
H13A H 0.1609 0.4781 0.2132 0.054 Uiso 1 calc
H13B H 0.293 0.5394 0.226 0.054 Uiso 1 calc
C14 C 0.2739(5) 0.3608(2) 0.1618(3) 0.0427(10) Uani 1 d
H14A H 0.1633 0.3646 0.1405 0.051 Uiso 1 calc
H14B H 0.2969 0.3344 0.2158 0.051 Uiso 1 calc
C15 C 0.3359(5) 0.3133(2) 0.1004(3) 0.0461(10) Uani 1 d
H15A H 0.4453 0.3056 0.1235 0.055 Uiso 1 calc
H15B H 0.2869 0.2629 0.0926 0.055 Uiso 1 calc
C16 C 0.3138(5) 0.4777(2) 0.0903(3) 0.0443(10) Uani 1 d
H16 H 0.362 0.5283 0.0971 0.053 Uiso 1 calc
H16B H 0.2046 0.4849 0.0661 0.053 Uiso 1 calc
C17 C 0.3778(5) 0.4296(2) 0.0309(3) 0.0471(11) Uani 1 d
H17 H 0.3591 0.4558 -0.0231 0.057 Uiso 1 calc
H17B H 0.4877 0.4242 0.054 0.057 Uiso 1 calc
C18 C 0.3674(6) 0.3069(3) -0.0408(3) 0.0718(15) Uani 1 d
H18A H 0.4766 0.3019 -0.0192 0.108 Uiso 1 calc
H18B H 0.3439 0.3324 -0.0947 0.108 Uiso 1 calc
H18C H 0.3212 0.2565 -0.0472 0.108 Uiso 1 calc
C19 C 0.8036(5) 0.5718(2) 0.3459(3) 0.0439(10) Uani 1 d
C20 C 0.6705(5) 0.6057(2) 0.2752(3) 0.0414(10) Uani 1 d
N1 N 0.7475(4) 0.33827(18) 0.3819(2) 0.0386(8) Uani 1 d
N2 N 0.8866(4) 0.2203(2) 0.3008(2) 0.0503(9) Uani 1 d
N3 N 0.3408(4) 0.44010(16) 0.1741(2) 0.0377(8) Uani 1 d
N4 N 0.3069(4) 0.35293(19) 0.0186(2) 0.0457(9) Uani 1 d
O1 O 0.8035(3) 0.49647(15) 0.35005(18) 0.0459(7) Uani 1 d
O2 O 0.5756(3) 0.55417(14) 0.2328(2) 0.0454(7) Uani 1 d
O3 O 0.8973(4) 0.61319(18) 0.39300(19) 0.0641(9) Uani 1 d
O4 O 0.6592(4) 0.67437(18) 0.2618(2) 0.0663(10) Uani 1 d
Sb1 Sb 0.62641(3) 0.43600(2) 0.26285(2) 0.03497(11) Uani 1 d
O5 O -0.0039(4) 0.3879(2) -0.0629(3) 0.0903(13) Uani 1 d
H5A H 0.081(3) 0.370(3) -0.036(3) 0.108 Uiso 1 d
H5B H -0.039(6) 0.357(3) -0.103(2) 0.108 Uiso 1 d

loop_
_atom_site_aniso_label
_atom_site_aniso_U_11
_atom_site_aniso_U_22
_atom_site_aniso_U_33
_atom_site_aniso_U_23
_atom_site_aniso_U_13
_atom_site_aniso_U_12
C1 0.050(2) 0.033(2) 0.038(2) -0.0126(18) 0.017(2) -0.0075(18)
C2 0.051(3) 0.037(2) 0.040(3) -0.0104(19) 0.017(2) -0.0086(19)
C3 0.075(4) 0.051(3) 0.041(3) -0.011(2) 0.027(3) -0.014(2)
C4 0.070(4) 0.065(3) 0.068(4) -0.027(3) 0.046(3) -0.021(3)
C5 0.053(3) 0.053(3) 0.068(4) -0.021(2) 0.028(3) -0.011(2)
C6 0.042(2) 0.038(2) 0.050(3) -0.013(2) 0.019(2) -0.0049(18)
C7 0.066(3) 0.044(2) 0.031(2) -0.0009(19) 0.009(2) -0.003(2)
C8 0.040(2) 0.036(2) 0.054(3) 0.003(2) 0.012(2) -0.0053(18)
C9 0.043(2) 0.036(2) 0.052(3) -0.003(2) 0.006(2) 0.0030(18)
C10 0.041(2) 0.051(3) 0.047(3) 0.003(2) 0.001(2) -0.004(2)
C11 0.035(2) 0.059(3) 0.063(3) 0.007(2) 0.009(2) 0.005(2)
C12 0.078(4) 0.079(4) 0.081(4) -0.016(3) 0.034(3) 0.016(3)
C13 0.037(2) 0.042(2) 0.054(3) -0.008(2) 0.011(2) 0.0016(18)
C14 0.043(2) 0.040(2) 0.042(3) 0.0018(19) 0.0054(19) -0.0048(18)
C15 0.052(3) 0.036(2) 0.046(3) 0.000(2) 0.006(2) -0.0018(19)
C16 0.046(2) 0.036(2) 0.043(3) 0.0060(19) -0.001(2) -0.0037(19)
C17 0.046(3) 0.051(3) 0.043(3) 0.007(2) 0.010(2) -0.005(2)
C18 0.088(4) 0.076(3) 0.052(3) -0.014(3) 0.019(3) 0.011(3)
C19 0.054(3) 0.047(3) 0.034(2) -0.003(2) 0.018(2) -0.017(2)
C20 0.046(2) 0.037(2) 0.046(3) -0.0014(19) 0.021(2) -0.0068(19)
N1 0.0405(19) 0.0389(18) 0.035(2) -0.0040(15) 0.0077(15) -0.0031(14)
N2 0.046(2) 0.052(2) 0.053(2) -0.0016(18) 0.0122(18) 0.0125(17)
N3 0.0360(18) 0.0338(17) 0.041(2) -0.0018(15) 0.0057(15) -0.0029(14)
N4 0.053(2) 0.045(2) 0.036(2) -0.0014(16) 0.0057(17) -0.0010(16)
O1 0.0483(17) 0.0456(17) 0.0380(17) 0.0021(13) 0.0015(13) -0.0085(13)
O2 0.0483(17) 0.0340(15) 0.0498(19) 0.0001(13) 0.0061(14) -0.0062(12)
O3 0.080(2) 0.065(2) 0.0409(19) -0.0021(16) 0.0041(17) -0.0307(18)
O4 0.072(2) 0.0383(18) 0.082(3) -0.0028(16) 0.0107(19) 0.0000(15)
Sb1 0.03664(17) 0.03528(16) 0.03355(18) -0.00175(12) 0.01039(12) -0.00195(11)
O5 0.067(3) 0.077(3) 0.103(4) -0.033(2) -0.018(2) 0.015(2)

loop_
_atom_type_symbol
_atom_type_description
_atom_type_scat_dispersion_real
_atom_type_scat_dispersion_imag
_atom_type_scat_source
C C 0.0033 0.0016 'International Tables Vol C Tables 4.2.6.8 and 6.1.1.4'
H H 0 0 'International Tables Vol C Tables 4.2.6.8 and 6.1.1.4'
N N 0.0061 0.0033 'International Tables Vol C Tables 4.2.6.8 and 6.1.1.4'
O O 0.0106 0.006 'International Tables Vol C Tables 4.2.6.8 and 6.1.1.4'
Sb Sb -0.5866 1.5461 'International Tables Vol C Tables 4.2.6.8 and 6.1.1.4'

loop_
_geom_angle_atom_site_label_1
_geom_angle_atom_site_label_2
_geom_angle_atom_site_label_3
_geom_angle
C2 C1 C6 120.6(4)
C2 C1 Sb1 120.2(3)
C6 C1 Sb1 119.2(3)
C3 C2 C1 118.9(4)
C3 C2 C7 121.9(4)
C1 C2 C7 119.2(4)
C4 C3 C2 120.4(5)
C4 C3 H3 119.8
C2 C3 H3 119.8
C3 C4 C5 120.3(4)
C3 C4 H4 119.8
C5 C4 H4 119.8
C6 C5 C4 120.5(5)
C6 C5 H5 119.8
C4 C5 H5 119.8
C5 C6 C1 119.2(4)
C5 C6 C13 121.9(4)
C1 C6 C13 118.9(4)
N1 C7 C2 110.8(3)
N1 C7 H7A 109.5
C2 C7 H7A 109.5
N1 C7 H7B 109.5
C2 C7 H7B 109.5
H7A C7 H7B 108.1
N1 C8 C9 111.0(3)
N1 C8 H8A 109.4
C9 C8 H8A 109.4
N1 C8 H8B 109.4
C9 C8 H8B 109.4
H8A C8 H8B 108
N2 C9 C8 111.5(3)
N2 C9 H9A 109.3
C8 C9 H9A 109.3
N2 C9 H9B 109.3
C8 C9 H9B 109.3
H9A C9 H9B 108
N1 C10 C11 110.9(3)
N1 C10 H10A 109.5
C11 C10 H10A 109.5
N1 C10 H10B 109.5
C11 C10 H10B 109.5
H10A C10 H10B 108.1
N2 C11 C10 110.8(4)
N2 C11 H11A 109.5
C10 C11 H11A 109.5
N2 C11 H11B 109.5
C10 C11 H11B 109.5
H11A C11 H11B 108.1
N2 C12 H12A 109.5
N2 C12 H12B 109.5
H12A C12 H12B 109.5
N2 C12 H12C 109.5
H12A C12 H12C 109.5
H12B C12 H12C 109.5
N3 C13 C6 111.1(3)
N3 C13 H13A 109.4
C6 C13 H13A 109.4
N3 C13 H13B 109.4
C6 C13 H13B 109.4
H13A C13 H13B 108
N3 C14 C15 112.2(3)
N3 C14 H14A 109.2
C15 C14 H14A 109.2
N3 C14 H14B 109.2
C15 C14 H14B 109.2
H14A C14 H14B 107.9
N4 C15 C14 110.4(3)
N4 C15 H15A 109.6
C14 C15 H15A 109.6
N4 C15 H15B 109.6
C14 C15 H15B 109.6
H15A C15 H15B 108.1
N3 C16 C17 111.3(3)
N3 C16 H16 109.4
C17 C16 H16 109.4
N3 C16 H16B 109.4
C17 C16 H16B 109.4
H16 C16 H16B 108
N4 C17 C16 111.0(3)
N4 C17 H17 109.4
C16 C17 H17 109.4
N4 C17 H17B 109.4
C16 C17 H17B 109.4
H17 C17 H17B 108
N4 C18 H18A 109.5
N4 C18 H18B 109.5
H18A C18 H18B 109.5
N4 C18 H18C 109.5
H18A C18 H18C 109.5
H18B C18 H18C 109.5
O3 C19 O1 124.3(4)
O3 C19 C20 121.7(4)
O1 C19 C20 114.0(3)
O4 C20 O2 124.3(4)
O4 C20 C19 121.4(4)
O2 C20 C19 114.3(3)
C7 N1 C8 111.5(3)
C7 N1 C10 110.7(3)
C8 N1 C10 109.0(3)
C7 N1 Sb1 102.7(2)
C8 N1 Sb1 107.1(2)
C10 N1 Sb1 115.7(2)
C9 N2 C11 109.4(3)
C9 N2 C12 110.7(4)
C11 N2 C12 110.3(4)
C13 N3 C16 111.3(3)
C13 N3 C14 110.0(3)
C16 N3 C14 108.5(3)
C13 N3 Sb1 100.9(2)
C16 N3 Sb1 115.0(2)
C14 N3 Sb1 110.9(2)
C17 N4 C15 109.4(3)
C17 N4 C18 110.7(4)
C15 N4 C18 110.4(3)
C19 O1 Sb1 117.9(3)
C20 O2 Sb1 117.6(3)
O1 Sb1 O2 76.09(11)
O1 Sb1 C1 92.66(13)
O2 Sb1 C1 92.74(13)
O1 Sb1 N1 73.84(10)
O2 Sb1 N1 145.42(11)
C1 Sb1 N1 72.15(13)
O1 Sb1 N3 145.33(10)
O2 Sb1 N3 73.94(10)
C1 Sb1 N3 71.93(14)
N1 Sb1 N3 126.45(10)
H5A O5 H5B 106(5)

loop_
_geom_bond_atom_site_label_1
_geom_bond_atom_site_label_2
_geom_bond_distance
C1 C2 1.401(6)
C1 C6 1.406(6)
C1 Sb1 2.142(4)
C2 C3 1.396(6)
C2 C7 1.512(6)
C3 C4 1.381(7)
C3 H3 0.93
C4 C5 1.394(7)
C4 H4 0.93
C5 C6 1.379(6)
C5 H5 0.93
C6 C13 1.507(6)
C7 N1 1.483(5)
C7 H7A 0.97
C7 H7B 0.97
C8 N1 1.484(5)
C8 C9 1.511(6)
C8 H8A 0.97
C8 H8B 0.97
C9 N2 1.465(5)
C9 H9A 0.97
C9 H9B 0.97
C10 N1 1.484(5)
C10 C11 1.513(6)
C10 H10A 0.97
C10 H10B 0.97
C11 N2 1.476(5)
C11 H11A 0.97
C11 H11B 0.97
C12 N2 1.477(6)
C12 H12A 0.96
C12 H12B 0.96
C12 H12C 0.96
C13 N3 1.473(5)
C13 H13A 0.97
C13 H13B 0.97
C14 N3 1.490(5)
C14 C15 1.520(5)
C14 H14A 0.97
C14 H14B 0.97
C15 N4 1.467(5)
C15 H15A 0.97
C15 H15B 0.97
C16 N3 1.483(5)
C16 C17 1.510(6)
C16 H16 0.97
C16 H16B 0.97
C17 N4 1.463(5)
C17 H17 0.97
C17 H17B 0.97
C18 N4 1.474(5)
C18 H18A 0.96
C18 H18B 0.96
C18 H18C 0.96
C19 O3 1.215(5)
C19 O1 1.305(4)
C19 C20 1.546(6)
C20 O4 1.206(5)
C20 O2 1.302(5)
N1 Sb1 2.593(3)
N3 Sb1 2.605(3)
O1 Sb1 2.117(3)
O2 Sb1 2.122(3)
O5 H5A 0.84(4)
O5 H5B 0.84(4)

loop_
_geom_torsion_atom_site_label_1
_geom_torsion_atom_site_label_2
_geom_torsion_atom_site_label_3
_geom_torsion_atom_site_label_4
_geom_torsion
C6 C1 C2 C3 -2.4(6)
Sb1 C1 C2 C3 179.4(3)
C6 C1 C2 C7 177.0(3)
Sb1 C1 C2 C7 -1.2(5)
C1 C2 C3 C4 0.0(6)
C7 C2 C3 C4 -179.4(4)
C2 C3 C4 C5 2.3(7)
C3 C4 C5 C6 -2.3(7)
C4 C5 C6 C1 -0.1(6)
C4 C5 C6 C13 176.9(4)
C2 C1 C6 C5 2.5(6)
Sb1 C1 C6 C5 -179.3(3)
C2 C1 C6 C13 -174.7(3)
Sb1 C1 C6 C13 3.6(5)
C3 C2 C7 N1 148.7(4)
C1 C2 C7 N1 -30.6(5)
N1 C8 C9 N2 57.8(4)
N1 C10 C11 N2 -58.7(4)
C5 C6 C13 N3 -144.8(4)
C1 C6 C13 N3 32.3(5)
N3 C14 C15 N4 -57.2(4)
N3 C16 C17 N4 59.5(4)
O3 C19 C20 O4 3.6(7)
O1 C19 C20 O4 -177.2(4)
O3 C19 C20 O2 -176.8(4)
O1 C19 C20 O2 2.4(5)
C2 C7 N1 C8 -75.2(4)
C2 C7 N1 C10 163.3(3)
C2 C7 N1 Sb1 39.2(3)
C9 C8 N1 C7 -179.0(3)
C9 C8 N1 C10 -56.5(4)
C9 C8 N1 Sb1 69.3(3)
C11 C10 N1 C7 -179.8(3)
C11 C10 N1 C8 57.2(4)
C11 C10 N1 Sb1 -63.5(4)
C8 C9 N2 C11 -57.3(4)
C8 C9 N2 C12 -179.1(4)
C10 C11 N2 C9 57.6(4)
C10 C11 N2 C12 179.7(4)
C6 C13 N3 C16 -164.9(3)
C6 C13 N3 C14 74.8(4)
C6 C13 N3 Sb1 -42.4(3)
C17 C16 N3 C13 -177.0(3)
C17 C16 N3 C14 -55.8(4)
C17 C16 N3 Sb1 69.1(3)
C15 C14 N3 C13 177.1(3)
C15 C14 N3 C16 55.1(4)
C15 C14 N3 Sb1 -72.1(4)
C16 C17 N4 C15 -59.4(4)
C16 C17 N4 C18 178.8(4)
C14 C15 N4 C17 57.8(4)
C14 C15 N4 C18 179.8(4)
O3 C19 O1 Sb1 178.9(3)
C20 C19 O1 Sb1 -0.4(4)
O4 C20 O2 Sb1 176.3(3)
C19 C20 O2 Sb1 -3.3(4)
